data_1549804
loop_
_publ_author_name
'Lee, Ji Hye'
'Koh, Dongsoo'

_publ_section_title
;
 2-Amino-4-(4-methoxyphenyl)-6-(4-methylphenyl)pyrimidin-1-ium chloride
;
_journal_coeditor_code LH4038
_journal_issue 8
_journal_name_full IUCrData
_journal_page_first x181152
_journal_paper_doi 10.1107/S2414314618011525
_journal_volume 3
_journal_year 2018
_chemical_formula_iupac 'C18 H18 N3 O +, Cl -'
_chemical_formula_moiety 'C18 H18 N3 O +, Cl -'
_chemical_formula_sum 'C18 H18 Cl N3 O'
_chemical_formula_weight 327.80
_chemical_name_systematic
;
2-Amino-4-(4-methoxyphenyl)-6-(4-methylphenyl)pyrimidin-1-ium chloride
;
_space_group_crystal_system hexagonal
_space_group_IT_number 170
_space_group_name_Hall 'P 65'
_space_group_name_H-M_alt 'P 65'
_symmetry_space_group_name_Hall 'P 65'
_symmetry_space_group_name_H-M 'P 65'
_atom_sites_solution_hydrogens geom
_audit_creation_method SHELXL-2014/7
_cell_angle_alpha 90
_cell_angle_beta 90
_cell_angle_gamma 120
_cell_formula_units_Z 6
_cell_length_a 9.9013(9)
_cell_length_b 9.9013(9)
_cell_length_c 28.981(2)
_cell_measurement_reflns_used 9935
_cell_measurement_temperature 223(2)
_cell_measurement_theta_max 26.09
_cell_measurement_theta_min 2.38
_cell_volume 2460.5(4)
_computing_cell_refinement
;
SAINT (Bruker, 2012)
;
_computing_data_collection
;
APEX2 (Bruker, 2012)
;
_computing_data_reduction
;
SAINT (Bruker, 2012)
;
_computing_molecular_graphics
;
SHELXTL (Sheldrick, 2008)
;
_computing_publication_material
;
publCIF (Westrip, 2010)
;
_computing_structure_refinement
;
SHELXL2014 (Sheldrick, 2015)
;
_computing_structure_solution
;
SHELXS (Sheldrick, 2008)
;
_diffrn_ambient_temperature 223(2)
_diffrn_measured_fraction_theta_full 1.000
_diffrn_measured_fraction_theta_max 1.000
_diffrn_measurement_device_type 'Bruker PHOTON 100 CMOS'
_diffrn_measurement_method '\f and \w scans'
_diffrn_radiation_type MoK\a
_diffrn_radiation_wavelength 0.71073
_diffrn_reflns_av_R_equivalents 0.0807
_diffrn_reflns_limit_h_max 13
_diffrn_reflns_limit_h_min -13
_diffrn_reflns_limit_k_max 13
_diffrn_reflns_limit_k_min -13
_diffrn_reflns_limit_l_max 38
_diffrn_reflns_limit_l_min -38
_diffrn_reflns_number 135729
_diffrn_reflns_theta_full 25.242
_diffrn_reflns_theta_max 28.338
_diffrn_reflns_theta_min 2.375
_exptl_absorpt_coefficient_mu 0.241
_exptl_absorpt_correction_T_max 0.7457
_exptl_absorpt_correction_T_min 0.7208
_exptl_absorpt_correction_type multi-scan
_exptl_absorpt_process_details
;
(SADABS; Bruker, 2012)
;
_exptl_crystal_colour colourless
_exptl_crystal_density_diffrn 1.327
_exptl_crystal_description Block
_exptl_crystal_F_000 1032
_exptl_crystal_size_max 0.180
_exptl_crystal_size_mid 0.100
_exptl_crystal_size_min 0.070
_refine_diff_density_max 0.189
_refine_diff_density_min -0.153
_refine_ls_abs_structure_details
;
Flack <i>x</i> determined using 1416 quotients
[(<i>I</i>^+^)-(<i>I</i>^-^)]/[(<i>I</i>^+^)+(<i>I</i>^-^)]
(Parsons et al., 2013)
;
_refine_ls_abs_structure_Flack 0.016(15)
_refine_ls_extinction_method none
_refine_ls_goodness_of_fit_ref 1.103
_refine_ls_hydrogen_treatment refU
_refine_ls_matrix_type full
_refine_ls_number_parameters 228
_refine_ls_number_reflns 4073
_refine_ls_number_restraints 1
_refine_ls_restrained_S_all 1.103
_refine_ls_R_factor_all 0.0556
_refine_ls_R_factor_gt 0.0395
_refine_ls_shift/su_max 0.005
_refine_ls_shift/su_mean 0.000
_refine_ls_structure_factor_coef Fsqd
_refine_ls_weighting_details 'w=1/[\s^2^(Fo^2^)+(0.0281P)^2^+0.7437P] where P=(Fo^2^+2Fc^2^)/3'
_refine_ls_weighting_scheme calc
_refine_ls_wR_factor_gt 0.0769
_refine_ls_wR_factor_ref 0.0828
_reflns_number_gt 3401
_reflns_number_total 4073
_reflns_threshold_expression 'I > 2\s(I)'
_cod_data_source_file lh4038sup1.cif
_cod_data_source_block I
_cod_original_cell_volume 2460.6(5)
_cod_database_code 1549804
_shelx_space_group_comment
;
The symmetry employed for this shelxl refinement is uniquely defined
by the following loop, which should always be used as a source of
symmetry information in preference to the above space-group names.
They are only intended as comments.
;
_shelx_estimated_absorpt_t_min 0.958
_shelx_estimated_absorpt_t_max 0.983

loop_
_space_group_symop_operation_xyz
'x, y, z'
'-y, x-y, z+2/3'
'-x+y, -x, z+1/3'
'-x, -y, z+1/2'
'y, -x+y, z+1/6'
'x-y, x, z+5/6'

loop_
_atom_site_type_symbol
_atom_site_label
_atom_site_fract_x
_atom_site_fract_y
_atom_site_fract_z
_atom_site_U_iso_or_equiv
_atom_site_adp_type
_atom_site_calc_flag
_atom_site_occupancy
C C1 1.1580(3) 0.9339(3) 0.12113(9) 0.0327(6) Uani d 1
N N1 1.0866(3) 0.9519(3) 0.08454(8) 0.0324(5) Uani d 1
C C2 0.9390(3) 0.8427(3) 0.07668(9) 0.0317(6) Uani d 1
C C3 0.8602(3) 0.7103(3) 0.10505(10) 0.0363(6) Uani d 1
H H3 0.7569 0.6335 0.0984 0.041(9) Uiso calc 1
C C4 0.9356(3) 0.6949(3) 0.14220(9) 0.0327(6) Uani d 1
N N2 1.0862(3) 0.8080(3) 0.14949(8) 0.0335(5) Uani d 1
H H2A 1.1373 0.7995 0.1727 0.056(11) Uiso calc 1
N N3 1.3025(3) 1.0421(3) 0.13150(9) 0.0402(6) Uani d 1
H H3A 1.3512 1.1252 0.1145 0.050(10) Uiso calc 1
H H3B 1.3488 1.0301 0.1554 0.052(11) Uiso calc 1
C C5 0.8595(3) 0.8685(3) 0.03772(9) 0.0314(6) Uani d 1
C C6 0.9184(3) 1.0184(3) 0.01960(10) 0.0353(6) Uani d 1
H H6 1.0093 1.1017 0.0323 0.038(8) Uiso calc 1
C C7 0.8450(4) 1.0454(3) -0.01649(10) 0.0385(7) Uani d 1
H H7 0.8863 1.1466 -0.0286 0.041(9) Uiso calc 1
C C8 0.7090(3) 0.9226(4) -0.03525(10) 0.0355(6) Uani d 1
C C9 0.6482(4) 0.7740(3) -0.01741(10) 0.0373(6) Uani d 1
H H9 0.5561 0.6912 -0.0298 0.047(9) Uiso calc 1
C C10 0.7234(4) 0.7477(3) 0.01875(10) 0.0358(6) Uani d 1
H H10 0.6819 0.6464 0.0307 0.039(8) Uiso calc 1
O O1 0.6439(3) 0.9614(3) -0.07036(8) 0.0485(6) Uani d 1
C C11 0.5094(4) 0.8394(4) -0.09247(12) 0.0523(9) Uani d 1
H H11A 0.5351 0.7651 -0.1058 0.076(13) Uiso calc 1
H H11B 0.4752 0.8831 -0.1167 0.073(12) Uiso calc 1
H H11C 0.4266 0.7869 -0.0700 0.066(12) Uiso calc 1
C C12 0.8636(3) 0.5676(3) 0.17621(9) 0.0337(6) Uani d 1
C C13 0.7053(4) 0.4976(5) 0.18546(15) 0.0597(10) Uani d 1
H H13 0.6432 0.5276 0.1687 0.084(14) Uiso calc 1
C C14 0.6380(4) 0.3837(5) 0.21918(15) 0.0617(11) Uani d 1
H H14 0.5307 0.3381 0.2252 0.079(13) Uiso calc 1
C C15 0.7247(4) 0.3361(4) 0.24390(10) 0.0417(7) Uani d 1
C C16 0.8803(4) 0.3997(4) 0.23269(11) 0.0474(8) Uani d 1
H H16 0.9402 0.3638 0.2479 0.059(11) Uiso calc 1
C C17 0.9500(4) 0.5155(3) 0.19954(11) 0.0406(7) Uani d 1
H H17 1.0567 0.5586 0.1930 0.062(11) Uiso calc 1
C C18 0.6526(5) 0.2185(4) 0.28224(12) 0.0597(10) Uani d 1
H H18A 0.7155 0.1703 0.2880 0.088(16) Uiso calc 1
H H18B 0.5481 0.1391 0.2734 0.082(14) Uiso calc 1
H H18C 0.6477 0.2704 0.3101 0.12(2) Uiso calc 1
Cl Cl1 0.47413(9) 0.33310(8) 0.05723(3) 0.0449(2) Uani d 1

loop_
_atom_site_aniso_label
_atom_site_aniso_U_11
_atom_site_aniso_U_22
_atom_site_aniso_U_33
_atom_site_aniso_U_12
_atom_site_aniso_U_13
_atom_site_aniso_U_23
C1 0.0317(15) 0.0354(15) 0.0304(13) 0.0165(13) 0.0060(11) 0.0016(11)
N1 0.0319(12) 0.0331(13) 0.0304(12) 0.0149(10) 0.0030(10) 0.0038(10)
C2 0.0343(15) 0.0355(15) 0.0288(13) 0.0201(12) 0.0038(11) 0.0026(11)
C3 0.0316(16) 0.0355(15) 0.0392(15) 0.0148(13) 0.0015(12) 0.0062(12)
C4 0.0334(15) 0.0339(15) 0.0319(15) 0.0177(12) 0.0053(11) 0.0033(11)
N2 0.0328(13) 0.0387(13) 0.0294(12) 0.0182(11) 0.0019(10) 0.0042(10)
N3 0.0298(13) 0.0434(15) 0.0385(14) 0.0117(11) 0.0008(11) 0.0092(11)
C5 0.0338(15) 0.0329(14) 0.0293(13) 0.0181(12) 0.0038(11) 0.0019(11)
C6 0.0349(15) 0.0331(15) 0.0346(15) 0.0145(13) -0.0005(12) 0.0010(12)
C7 0.0411(17) 0.0331(15) 0.0398(16) 0.0174(14) 0.0005(13) 0.0050(13)
C8 0.0410(16) 0.0439(17) 0.0281(14) 0.0261(14) -0.0010(12) 0.0004(12)
C9 0.0387(16) 0.0364(16) 0.0334(15) 0.0162(13) -0.0032(12) -0.0035(12)
C10 0.0427(16) 0.0297(14) 0.0327(14) 0.0163(13) 0.0032(12) 0.0022(12)
O1 0.0548(14) 0.0477(13) 0.0455(13) 0.0277(12) -0.0140(10) 0.0018(10)
C11 0.061(2) 0.058(2) 0.047(2) 0.0364(19) -0.0178(17) -0.0105(16)
C12 0.0370(15) 0.0343(15) 0.0317(15) 0.0194(13) 0.0047(11) 0.0044(11)
C13 0.0438(19) 0.075(3) 0.072(2) 0.038(2) 0.0222(17) 0.041(2)
C14 0.047(2) 0.068(3) 0.076(3) 0.0336(19) 0.0296(19) 0.038(2)
C15 0.0532(19) 0.0341(16) 0.0328(15) 0.0181(14) 0.0045(13) 0.0022(13)
C16 0.0474(18) 0.0349(16) 0.0466(19) 0.0106(14) -0.0143(15) 0.0093(14)
C17 0.0335(16) 0.0342(15) 0.0455(17) 0.0105(13) -0.0069(13) 0.0048(13)
C18 0.080(3) 0.043(2) 0.0413(19) 0.019(2) 0.0055(18) 0.0100(16)
Cl1 0.0498(5) 0.0295(3) 0.0452(4) 0.0122(3) -0.0071(3) -0.0003(3)

loop_
_atom_type_symbol
_atom_type_description
_atom_type_scat_dispersion_real
_atom_type_scat_dispersion_imag
_atom_type_scat_source
C C 0.0033 0.0016 'International Tables Vol C Tables 4.2.6.8 and 6.1.1.4'
H H 0.0000 0.0000 'International Tables Vol C Tables 4.2.6.8 and 6.1.1.4'
N N 0.0061 0.0033 'International Tables Vol C Tables 4.2.6.8 and 6.1.1.4'
O O 0.0106 0.0060 'International Tables Vol C Tables 4.2.6.8 and 6.1.1.4'
Cl Cl 0.1484 0.1585 'International Tables Vol C Tables 4.2.6.8 and 6.1.1.4'

loop_
_geom_angle_atom_site_label_1
_geom_angle_atom_site_label_2
_geom_angle_atom_site_label_3
_geom_angle
N3 C1 N1 120.2(3)
N3 C1 N2 117.6(3)
N1 C1 N2 122.2(3)
C2 N1 C1 117.8(2)
N1 C2 C3 121.9(3)
N1 C2 C5 117.1(2)
C3 C2 C5 121.0(3)
C4 C3 C2 119.1(3)
C4 C3 H3 120.4
C2 C3 H3 120.4
N2 C4 C3 117.9(3)
N2 C4 C12 117.5(2)
C3 C4 C12 124.6(3)
C1 N2 C4 121.1(2)
C1 N2 H2A 119.5
C4 N2 H2A 119.5
C1 N3 H3A 120.0
C1 N3 H3B 120.0
H3A N3 H3B 120.0
C10 C5 C6 118.3(3)
C10 C5 C2 121.8(3)
C6 C5 C2 119.9(3)
C7 C6 C5 120.8(3)
C7 C6 H6 119.6
C5 C6 H6 119.6
C6 C7 C8 120.0(3)
C6 C7 H7 120.0
C8 C7 H7 120.0
O1 C8 C9 124.4(3)
O1 C8 C7 115.6(3)
C9 C8 C7 120.0(3)
C8 C9 C10 119.6(3)
C8 C9 H9 120.2
C10 C9 H9 120.2
C9 C10 C5 121.2(3)
C9 C10 H10 119.4
C5 C10 H10 119.4
C8 O1 C11 118.1(3)
O1 C11 H11A 109.5
O1 C11 H11B 109.5
H11A C11 H11B 109.5
O1 C11 H11C 109.5
H11A C11 H11C 109.5
H11B C11 H11C 109.5
C17 C12 C13 118.5(3)
C17 C12 C4 121.6(3)
C13 C12 C4 119.9(3)
C14 C13 C12 120.4(3)
C14 C13 H13 119.8
C12 C13 H13 119.8
C15 C14 C13 121.4(3)
C15 C14 H14 119.3
C13 C14 H14 119.3
C14 C15 C16 117.9(3)
C14 C15 C18 121.0(3)
C16 C15 C18 121.0(3)
C15 C16 C17 121.4(3)
C15 C16 H16 119.3
C17 C16 H16 119.3
C12 C17 C16 120.2(3)
C12 C17 H17 119.9
C16 C17 H17 119.9
C15 C18 H18A 109.5
C15 C18 H18B 109.5
H18A C18 H18B 109.5
C15 C18 H18C 109.5
H18A C18 H18C 109.5
H18B C18 H18C 109.5

loop_
_geom_bond_atom_site_label_1
_geom_bond_atom_site_label_2
_geom_bond_distance
C1 N3 1.324(4)
C1 N1 1.335(4)
C1 N2 1.360(4)
N1 C2 1.333(4)
C2 C3 1.407(4)
C2 C5 1.470(4)
C3 C4 1.361(4)
C3 H3 0.9400
C4 N2 1.361(4)
C4 C12 1.473(4)
N2 H2A 0.8700
N3 H3A 0.8700
N3 H3B 0.8700
C5 C10 1.391(4)
C5 C6 1.397(4)
C6 C7 1.374(4)
C6 H6 0.9400
C7 C8 1.396(4)
C7 H7 0.9400
C8 O1 1.359(4)
C8 C9 1.381(4)
C9 C10 1.384(4)
C9 H9 0.9400
C10 H10 0.9400
O1 C11 1.426(4)
C11 H11A 0.9700
C11 H11B 0.9700
C11 H11C 0.9700
C12 C17 1.377(4)
C12 C13 1.387(4)
C13 C14 1.385(5)
C13 H13 0.9400
C14 C15 1.369(5)
C14 H14 0.9400
C15 C16 1.380(5)
C15 C18 1.506(4)
C16 C17 1.386(4)
C16 H16 0.9400
C17 H17 0.9400
C18 H18A 0.9700
C18 H18B 0.9700
C18 H18C 0.9700

loop_
_geom_hbond_atom_site_label_D
_geom_hbond_atom_site_label_H
_geom_hbond_atom_site_label_A
_geom_hbond_site_symmetry_A
_geom_hbond_distance_DH
_geom_hbond_distance_HA
_geom_hbond_distance_DA
_geom_hbond_angle_DHA
N2 H2A Cl1 5_665 0.87 2.27 3.106(3) 160.3
N3 H3A Cl1 1_665 0.87 2.44 3.305(3) 171.8
N3 H3B Cl1 5_665 0.87 2.56 3.332(3) 147.5
C14 H14 O1 3_565 0.94 2.46 3.300(4) 148.4

loop_
_geom_torsion_atom_site_label_1
_geom_torsion_atom_site_label_2
_geom_torsion_atom_site_label_3
_geom_torsion_atom_site_label_4
_geom_torsion
N3 C1 N1 C2 -177.3(3)
N2 C1 N1 C2 1.2(4)
C1 N1 C2 C3 -1.4(4)
C1 N1 C2 C5 176.8(2)
N1 C2 C3 C4 1.6(4)
C5 C2 C3 C4 -176.6(3)
C2 C3 C4 N2 -1.5(4)
C2 C3 C4 C12 175.9(3)
N3 C1 N2 C4 177.3(3)
N1 C1 N2 C4 -1.2(4)
C3 C4 N2 C1 1.3(4)
C12 C4 N2 C1 -176.3(2)
N1 C2 C5 C10 162.7(3)
C3 C2 C5 C10 -19.1(4)
N1 C2 C5 C6 -19.0(4)
C3 C2 C5 C6 159.2(3)
C10 C5 C6 C7 -0.9(4)
C2 C5 C6 C7 -179.3(3)
C5 C6 C7 C8 0.6(5)
C6 C7 C8 O1 179.1(3)
C6 C7 C8 C9 0.2(4)
O1 C8 C9 C10 -179.4(3)
C7 C8 C9 C10 -0.6(4)
C8 C9 C10 C5 0.2(4)
C6 C5 C10 C9 0.5(4)
C2 C5 C10 C9 178.9(3)
C9 C8 O1 C11 -4.4(4)
C7 C8 O1 C11 176.8(3)
N2 C4 C12 C17 -32.0(4)
C3 C4 C12 C17 150.6(3)
N2 C4 C12 C13 147.8(3)
C3 C4 C12 C13 -29.6(5)
C17 C12 C13 C14 3.4(6)
C4 C12 C13 C14 -176.4(4)
C12 C13 C14 C15 -0.6(7)
C13 C14 C15 C16 -3.1(6)
C13 C14 C15 C18 176.7(4)
C14 C15 C16 C17 4.1(5)
C18 C15 C16 C17 -175.7(3)
C13 C12 C17 C16 -2.4(5)
C4 C12 C17 C16 177.4(3)
C15 C16 C17 C12 -1.4(5)

_cod_database_fobs_code 1549804
